data_4318460
loop_
_publ_author_name
'Maochun Hong'
'Rong Cao'
'Hiroyuki Kawaguchi'
'Kazuyuki Tatsumi'

_publ_section_title
;
 Synthesis and Reactions of Group 6 Metal Half-Sandwich Complexes of
 2,2-Dicyanoethylene-1,1-dichalcogenolates [(Cp*)M{E2CC(CN)2}2]- (M = Mo,
 W; E = S, Se)
;
_journal_name_full 'Inorganic Chemistry'
_journal_page_first 4824
_journal_page_last 4833
_journal_paper_doi 10.1021/ic025609a
_journal_volume 41
_journal_year 2002
_chemical_formula_sum 'C26 H35 N5 S4 W'
_chemical_formula_weight 729.69
_space_group_IT_number 63
_symmetry_cell_setting orthorhombic
_symmetry_Int_Tables_number 63
_symmetry_space_group_name_Hall '-C 2c 2'
_symmetry_space_group_name_H-M 'C m c m'
_audit_creation_date 'Sat Feb 25 15:17:56 2001'
_audit_creation_method 'from TEXRAY.INF file'
_cell_angle_alpha 90
_cell_angle_beta 90
_cell_angle_gamma 90
_cell_formula_units_Z 4
_cell_length_a 9.248(2)
_cell_length_b 25.124(4)
_cell_length_c 13.772(2)
_cell_measurement_reflns_used 25
_cell_measurement_temperature 296.2
_cell_measurement_theta_max 12.3
_cell_measurement_theta_min 11.0
_cell_volume 3199.9(10)
_computing_cell_refinement 'Rigaku/AFC Diffractometer Control'
_computing_data_collection 'Rigaku/AFC Diffractometer Control'
_computing_data_reduction teXsan
_computing_publication_material teXsan
_computing_structure_refinement teXsan
_diffrn_ambient_temperature 296.2
_diffrn_measurement_device_type 'Rigaku AFC7R'
_diffrn_measurement_method \w-2\q
_diffrn_orient_matrix_UB_11 -0.01339
_diffrn_orient_matrix_UB_12 0.03878
_diffrn_orient_matrix_UB_13 0.01364
_diffrn_orient_matrix_UB_21 0.06115
_diffrn_orient_matrix_UB_22 0.00894
_diffrn_orient_matrix_UB_23 -0.05762
_diffrn_orient_matrix_UB_31 -0.08816
_diffrn_orient_matrix_UB_32 0.00032
_diffrn_orient_matrix_UB_33 -0.04202
_diffrn_radiation_detector 'scintillation counter'
_diffrn_radiation_monochromator graphite
_diffrn_radiation_source 'Rigaku rotating anode'
_diffrn_radiation_type 'Mo K\a'
_diffrn_radiation_wavelength 0.7107
_diffrn_reflns_av_R_equivalents 0.000
_diffrn_reflns_av_sigmaI/netI 0.027
_diffrn_reflns_limit_h_max 0
_diffrn_reflns_limit_h_min -12
_diffrn_reflns_limit_k_max 32
_diffrn_reflns_limit_k_min 0
_diffrn_reflns_limit_l_max 17
_diffrn_reflns_limit_l_min 0
_diffrn_reflns_number 2077
_diffrn_reflns_reduction_process 'Lp corrections applied'
_diffrn_reflns_theta_max 27.49
_diffrn_reflns_theta_min 2.19
_diffrn_standards_decay_% 0.95
_diffrn_standards_interval_count 150
_diffrn_standards_number 3
_exptl_absorpt_coefficient_mu 3.897
_exptl_absorpt_correction_T_max 0.998
_exptl_absorpt_correction_T_min 0.682
_exptl_absorpt_correction_type psi-scan
_exptl_absorpt_process_details '(North, Phillips & Mathews, 1968)'
_exptl_crystal_colour orange-redprismatic
_exptl_crystal_density_diffrn 1.514
_exptl_crystal_density_method 'not measured'
_exptl_crystal_description prismatic
_exptl_crystal_F_000 1456.00
_exptl_crystal_size_max 0.800
_exptl_crystal_size_mid 0.600
_exptl_crystal_size_min 0.550
_refine_diff_density_max 0.53
_refine_diff_density_min -0.81
_refine_ls_extinction_method none
_refine_ls_goodness_of_fit_ref 2.061
_refine_ls_matrix_type full
_refine_ls_number_constraints 0
_refine_ls_number_parameters 125
_refine_ls_number_reflns 2030
_refine_ls_number_restraints 0
_refine_ls_R_factor_all 0.0329
_refine_ls_R_factor_gt 0.0274
_refine_ls_shift/su_max 0.0272
_refine_ls_shift/su_mean 0.0034
_refine_ls_structure_factor_coef F
_refine_ls_weighting_details 'w = 1/[\s^2^(Fo) + 0.00010|Fo|^2^]'
_refine_ls_weighting_scheme calc
_refine_ls_wR_factor_gt 0.0382
_refine_ls_wR_factor_ref 0.0387
_reflns_number_gt 1851
_reflns_number_total 2077
_reflns_threshold_expression >2.0sigma(I)
_cod_data_source_file ic025609a_s1_2.cif
_cod_data_source_block (NEt4)[Cp*W(i-mnt)2]
_cod_depositor_comments
;
The following automatic conversions were performed:
'_reflns_observed_expression' tag replaced with
'_reflns_threshold_expression' tag as specified in the replacement
file
'cod-tools/trunk/perl-scripts/inputs/replacement_tags.lst'.

'_atom_site_calc_flags'
tag replaced with '_atom_site_calc_flag' tag as specified in the
replacement file
'cod-tools/trunk/perl-scripts/inputs/replacement_tags.lst'.

'_atom_type_scat_imag'
tag replaced with '_atom_type_scat_dispersion_imag' tag as specified
in the replacement file
'cod-tools/trunk/perl-scripts/inputs/replacement_tags.lst'.

Automatic conversion script
Id: cif_correct_tags 3137 2015-03-23 15:08:43Z antanas 
;
_cod_original_cell_volume 3200.1(8)
_cod_original_sg_symbol_H-M 'C m c m '
_cod_original_formula_sum 'C26 H35 N5 S4 W '
_cod_database_code 4318460

loop_
_symmetry_equiv_pos_as_xyz
x,y,z
x,-y,-z
x,y,1/2-z
x,-y,1/2+z
-x,-y,-z
-x,y,z
-x,-y,1/2+z
-x,y,1/2-z
1/2+x,1/2+y,z
1/2+x,1/2-y,-z
1/2+x,1/2+y,1/2-z
1/2+x,1/2-y,1/2+z
1/2-x,1/2-y,-z
1/2-x,1/2+y,z
1/2-x,1/2-y,1/2+z
1/2-x,1/2+y,1/2-z

loop_
_atom_site_label
_atom_site_type_symbol
_atom_site_fract_x
_atom_site_fract_y
_atom_site_fract_z
_atom_site_U_iso_or_equiv
_atom_site_adp_type
_atom_site_occupancy
_atom_site_calc_flag
_atom_site_refinement_flags
_atom_site_disorder_assembly
_atom_site_disorder_group
W W 0.5000 0.21447(1) 0.2500 0.03839(9) Uani 1.00 d S . .
S S 0.3476(1) 0.17439(4) 0.12862(8) 0.0514(3) Uani 1.00 d . . .
N1 N 0.2633(10) 0.0676(3) -0.0517(5) 0.150(3) Uani 1.00 d . . .
N2 N 0.0000 0.0362(2) 0.2500 0.045(2) Uani 1.00 d S . .
C1 C 0.5000 0.1477(2) 0.0755(4) 0.046(1) Uani 1.00 d S . .
C2 C 0.5000 0.1072(2) 0.0078(5) 0.066(2) Uani 1.00 d S . .
C3 C 0.3674(9) 0.0853(2) -0.0254(4) 0.094(2) Uani 1.00 d . . .
C4 C 0.5000 0.2931(2) 0.3339(5) 0.059(2) Uani 1.00 d S . .
C5 C 0.401(2) 0.2948(6) 0.2500 0.062(6) Uani 0.50 d SP . .
C6 C 0.358(2) 0.2916(3) 0.1997(6) 0.054(3) Uani 0.50 d P . .
C7 C 0.5000 0.2986(4) 0.4417(7) 0.171(6) Uani 1.00 d S . .
C8 C 0.241(2) 0.3032(7) 0.2500 0.130(9) Uani 0.50 d SP . .
C9 C 0.222(2) 0.2937(4) 0.137(1) 0.098(5) Uani 0.50 d P . .
C10 C 0.0000 0.0848(5) 0.319(1) 0.062(4) Uani 0.50 d SP . .
C11 C 0.0000 0.1395(4) 0.2500 0.081(4) Uani 1.00 d S . .
C12 C 0.0000 -0.0096(4) 0.1783(10) 0.065(4) Uani 0.50 d SP . .
C13 C 0.0000 -0.0656(4) 0.2500 0.115(5) Uani 1.00 d S . .
C14 C 0.132(1) 0.0354(3) 0.3169(7) 0.060(3) Uani 0.50 d P . .
C15 C 0.2798(8) 0.0334(3) 0.2500 0.098(3) Uani 1.00 d S . .

loop_
_atom_site_aniso_label
_atom_site_aniso_U_11
_atom_site_aniso_U_22
_atom_site_aniso_U_33
_atom_site_aniso_U_12
_atom_site_aniso_U_13
_atom_site_aniso_U_23
W 0.0528(2) 0.0320(2) 0.0304(2) 0.0000 0.0000 0.0000
S 0.0477(6) 0.0607(6) 0.0459(6) -0.0010(5) -0.0060(5) -0.0061(5)
N1 0.195(8) 0.130(5) 0.125(5) -0.069(5) -0.041(5) -0.038(4)
N2 0.054(4) 0.036(3) 0.044(4) 0.0000 0.0000 0.0000
C1 0.063(4) 0.038(3) 0.035(3) 0.0000 0.0000 0.002(2)
C2 0.103(6) 0.047(3) 0.049(4) 0.0000 0.0000 -0.011(3)
C3 0.146(6) 0.064(3) 0.071(4) -0.017(4) -0.019(4) -0.025(3)
C4 0.095(6) 0.035(3) 0.049(4) 0.0000 0.0000 -0.008(3)
C5 0.08(1) 0.034(7) 0.07(1) 0.003(7) 0.0000 0.0000
C6 0.097(9) 0.030(4) 0.035(6) 0.014(4) -0.002(5) -0.001(4)
C7 0.38(2) 0.076(6) 0.059(6) 0.0000 0.0000 -0.030(5)
C8 0.07(1) 0.07(1) 0.26(3) 0.035(9) 0.0000 0.0000
C9 0.11(1) 0.064(6) 0.12(1) 0.036(6) -0.059(9) -0.014(6)
C10 0.063(8) 0.061(7) 0.062(8) 0.0000 0.0000 -0.027(6)
C11 0.061(6) 0.038(5) 0.14(1) 0.0000 0.0000 0.0000
C12 0.10(1) 0.040(6) 0.056(8) 0.0000 0.0000 -0.020(6)
C13 0.14(1) 0.036(5) 0.17(1) 0.0000 0.0000 0.0000
C14 0.062(6) 0.063(5) 0.055(5) 0.005(4) -0.023(5) 0.000(4)
C15 0.045(4) 0.076(5) 0.17(1) 0.002(4) 0.0000 0.0000

loop_
_atom_type_symbol
_atom_type_description
_atom_type_scat_dispersion_real
_atom_type_scat_dispersion_imag
_atom_type_scat_source
W W -0.849 6.872
;International Tables for Crystallography
(1992, Vol. C, Tables 4.2.6.8 and 6.1.1.1)
;
S S 0.125 0.123
;International Tables for Crystallography
(1992, Vol. C, Tables 4.2.6.8 and 6.1.1.1)
;
N N 0.006 0.003
;International Tables for Crystallography
(1992, Vol. C, Tables 4.2.6.8 and 6.1.1.1)
;
C C 0.003 0.002
;International Tables for Crystallography
(1992, Vol. C, Tables 4.2.6.8 and 6.1.1.1)
;
H H 0.000 0.000
;International Tables for Crystallography
(1992, Vol. C, Table 6.1.1.2)
;

loop_
_geom_angle_atom_site_label_1
_geom_angle_atom_site_label_2
_geom_angle_atom_site_label_3
_geom_angle
_geom_angle_site_symmetry_1
_geom_angle_site_symmetry_2
_geom_angle_site_symmetry_3
_geom_angle_publ_flag
S1 W1 S1 87.97(6) 1_555 1_555 3_555 yes
S1 W1 S1 71.67(6) 1_555 1_555 6_655 yes
S1 W1 S1 130.55(6) 1_555 1_555 8_655 yes
S1 W1 C4 135.4(1) 1_555 1_555 1_555 yes
S1 W1 C4 90.6(1) 1_555 1_555 3_555 yes
S1 W1 C5 97.9(4) 1_555 1_555 1_555 yes
S1 W1 C5 128.6(3) 1_555 1_555 6_655 yes
S1 W1 C6 79.6(3) 1_555 1_555 1_555 yes
S1 W1 C6 102.3(3) 1_555 1_555 3_555 yes
S1 W1 C6 116.7(3) 1_555 1_555 6_655 yes
S1 W1 C6 147.6(2) 1_555 1_555 8_655 yes
S1 W1 S1 130.55(6) 3_555 1_555 6_655 yes
S1 W1 S1 71.67(6) 3_555 1_555 8_655 yes
S1 W1 C4 90.6(1) 3_555 1_555 1_555 yes
S1 W1 C4 135.4(1) 3_555 1_555 3_555 yes
S1 W1 C5 97.9(4) 3_555 1_555 1_555 yes
S1 W1 C5 128.6(3) 3_555 1_555 6_655 yes
S1 W1 C6 102.3(3) 3_555 1_555 1_555 yes
S1 W1 C6 79.6(3) 3_555 1_555 3_555 yes
S1 W1 C6 147.6(2) 3_555 1_555 6_655 yes
S1 W1 C6 116.7(3) 3_555 1_555 8_655 yes
S1 W1 S1 87.97(6) 6_655 1_555 8_655 yes
S1 W1 C4 135.4(1) 6_655 1_555 1_555 yes
S1 W1 C4 90.6(1) 6_655 1_555 3_555 yes
S1 W1 C5 128.6(3) 6_655 1_555 1_555 yes
S1 W1 C5 97.9(4) 6_655 1_555 6_655 yes
S1 W1 C6 116.7(3) 6_655 1_555 1_555 yes
S1 W1 C6 147.6(2) 6_655 1_555 3_555 yes
S1 W1 C6 79.6(3) 6_655 1_555 6_655 yes
S1 W1 C6 102.3(3) 6_655 1_555 8_655 yes
S1 W1 C4 90.6(1) 8_655 1_555 1_555 yes
S1 W1 C4 135.4(1) 8_655 1_555 3_555 yes
S1 W1 C5 128.6(3) 8_655 1_555 1_555 yes
S1 W1 C5 97.9(4) 8_655 1_555 6_655 yes
S1 W1 C6 147.6(2) 8_655 1_555 1_555 yes
S1 W1 C6 116.7(3) 8_655 1_555 3_555 yes
S1 W1 C6 102.3(3) 8_655 1_555 6_655 yes
S1 W1 C6 79.6(3) 8_655 1_555 8_655 yes
C4 W1 C4 60.6(4) 1_555 1_555 3_555 yes
C4 W1 C5 38.2(4) 1_555 1_555 1_555 yes
C4 W1 C5 38.2(4) 1_555 1_555 6_655 yes
C4 W1 C6 57.2(3) 1_555 1_555 1_555 yes
C4 W1 C6 34.1(3) 1_555 1_555 3_555 yes
C4 W1 C6 57.2(3) 1_555 1_555 6_655 yes
C4 W1 C6 34.1(3) 1_555 1_555 8_655 yes
C4 W1 C5 38.2(4) 3_555 1_555 1_555 yes
C4 W1 C5 38.2(4) 3_555 1_555 6_655 yes
C4 W1 C6 34.1(3) 3_555 1_555 1_555 yes
C4 W1 C6 57.2(3) 3_555 1_555 3_555 yes
C4 W1 C6 34.1(3) 3_555 1_555 6_655 yes
C4 W1 C6 57.2(3) 3_555 1_555 8_655 yes
C5 W1 C5 48(1) 1_555 1_555 6_655 yes
C5 W1 C6 19.1(4) 1_555 1_555 1_555 yes
C5 W1 C6 19.1(4) 1_555 1_555 3_555 yes
C5 W1 C6 60.1(5) 1_555 1_555 6_655 yes
C5 W1 C6 60.1(5) 1_555 1_555 8_655 yes
C5 W1 C6 60.1(5) 6_655 1_555 1_555 yes
C5 W1 C6 60.1(5) 6_655 1_555 3_555 yes
C5 W1 C6 19.1(4) 6_655 1_555 6_655 yes
C5 W1 C6 19.1(4) 6_655 1_555 8_655 yes
C6 W1 C6 33.0(5) 1_555 1_555 3_555 yes
C6 W1 C6 65.2(7) 1_555 1_555 6_655 yes
C6 W1 C6 75.0(6) 1_555 1_555 8_655 yes
C6 W1 C6 75.0(6) 3_555 1_555 6_655 yes
C6 W1 C6 65.2(7) 3_555 1_555 8_655 yes
C6 W1 C6 33.0(5) 6_655 1_555 8_655 yes
W1 S1 C1 88.8(2) 1_555 1_555 1_555 yes
C10 N2 C10 75(1) 1_555 1_555 3_555 yes
C10 N2 C12 177.3(9) 1_555 1_555 1_555 yes
C10 N2 C12 101.4(8) 1_555 1_555 3_555 yes
C10 N2 C14 69.0(5) 1_555 1_555 1_555 yes
C10 N2 C14 112.4(6) 1_555 1_555 3_555 yes
C10 N2 C14 69.0(5) 1_555 1_555 6_555 yes
C10 N2 C14 112.4(6) 1_555 1_555 8_555 yes
C10 N2 C12 101.4(8) 3_555 1_555 1_555 yes
C10 N2 C12 177.3(9) 3_555 1_555 3_555 yes
C10 N2 C14 112.4(6) 3_555 1_555 1_555 yes
C10 N2 C14 69.0(5) 3_555 1_555 3_555 yes
C10 N2 C14 112.4(6) 3_555 1_555 6_555 yes
C10 N2 C14 69.0(5) 3_555 1_555 8_555 yes
C12 N2 C12 81(1) 1_555 1_555 3_555 yes
C12 N2 C14 112.3(5) 1_555 1_555 1_555 yes
C12 N2 C14 66.3(5) 1_555 1_555 3_555 yes
C12 N2 C14 112.3(5) 1_555 1_555 6_555 yes
C12 N2 C14 66.3(5) 1_555 1_555 8_555 yes
C12 N2 C14 66.3(5) 3_555 1_555 1_555 yes
C12 N2 C14 112.3(5) 3_555 1_555 3_555 yes
C12 N2 C14 66.3(5) 3_555 1_555 6_555 yes
C12 N2 C14 112.3(5) 3_555 1_555 8_555 yes
C14 N2 C14 73.8(8) 1_555 1_555 3_555 yes
C14 N2 C14 106.2(8) 1_555 1_555 6_555 yes
C14 N2 C14 178.4(9) 1_555 1_555 8_555 yes
C14 N2 C14 178.4(9) 3_555 1_555 6_555 yes
C14 N2 C14 106.2(8) 3_555 1_555 8_555 yes
C14 N2 C14 73.8(8) 6_555 1_555 8_555 yes
S1 C1 S1 109.6(3) 1_555 1_555 6_655 yes
S1 C1 C2 125.0(2) 1_555 1_555 1_555 yes
S1 C1 C2 125.0(2) 6_655 1_555 1_555 yes
C1 C2 C3 120.2(3) 1_555 1_555 1_555 yes
C1 C2 C3 120.2(3) 1_555 1_555 6_655 yes
C3 C2 C3 119.6(7) 1_555 1_555 6_655 yes
N1 C3 C2 179.2(8) 1_555 1_555 1_555 yes
W1 C4 C5 68.3(6) 1_555 1_555 1_555 yes
W1 C4 C5 68.3(6) 1_555 1_555 6_655 yes
W1 C4 C6 79.0(5) 1_555 1_555 3_555 yes
W1 C4 C6 79.0(5) 1_555 1_555 8_655 yes
W1 C4 C7 125.4(5) 1_555 1_555 1_555 yes
C5 C4 C5 77(1) 1_555 1_555 6_655 yes
C5 C4 C6 32.3(8) 1_555 1_555 3_555 yes
C5 C4 C6 109.2(10) 1_555 1_555 8_655 yes
C5 C4 C7 140.9(7) 1_555 1_555 1_555 yes
C5 C4 C6 109.2(10) 6_655 1_555 3_555 yes
C5 C4 C6 32.3(8) 6_655 1_555 8_655 yes
C5 C4 C7 140.9(7) 6_655 1_555 1_555 yes
C6 C4 C6 141(1) 3_555 1_555 8_655 yes
C6 C4 C7 109.4(5) 3_555 1_555 1_555 yes
C6 C4 C7 109.4(5) 8_655 1_555 1_555 yes
W1 C5 C4 73.4(7) 1_555 1_555 1_555 yes
W1 C5 C4 73.4(7) 1_555 1_555 3_555 yes
W1 C5 C5 65.5(6) 1_555 1_555 6_655 yes
W1 C5 C6 96(1) 1_555 1_555 1_555 yes
W1 C5 C6 96(1) 1_555 1_555 3_555 yes
W1 C5 C8 122(1) 1_555 1_555 1_555 yes
C4 C5 C4 102(1) 1_555 1_555 3_555 yes
C4 C5 C5 51.5(7) 1_555 1_555 6_655 yes
C4 C5 C6 168(2) 1_555 1_555 1_555 yes
C4 C5 C6 68(1) 1_555 1_555 3_555 yes
C4 C5 C8 128.4(7) 1_555 1_555 1_555 yes
C4 C5 C5 51.5(7) 3_555 1_555 6_655 yes
C4 C5 C6 68(1) 3_555 1_555 1_555 yes
C4 C5 C6 168(2) 3_555 1_555 3_555 yes
C4 C5 C8 128.4(7) 3_555 1_555 1_555 yes
C5 C5 C6 119(2) 6_655 1_555 1_555 yes
C5 C5 C6 119(2) 6_655 1_555 3_555 yes
C5 C5 C8 172.2(10) 6_655 1_555 1_555 yes
C6 C5 C6 119(4) 1_555 1_555 3_555 yes
C6 C5 C8 61(2) 1_555 1_555 1_555 yes
C6 C5 C8 61(2) 3_555 1_555 1_555 yes
W1 C6 C4 67.0(5) 1_555 1_555 3_555 yes
W1 C6 C5 64(1) 1_555 1_555 1_555 yes
W1 C6 C6 73.5(2) 1_555 1_555 3_555 yes
W1 C6 C8 117.8(9) 1_555 1_555 1_555 yes
W1 C6 C9 129.1(7) 1_555 1_555 1_555 yes
C4 C6 C5 79(2) 3_555 1_555 1_555 yes
C4 C6 C6 109.4(5) 3_555 1_555 3_555 yes
C4 C6 C8 160(1) 3_555 1_555 1_555 yes
C4 C6 C9 125.9(10) 3_555 1_555 1_555 yes
C5 C6 C6 30(2) 1_555 1_555 3_555 yes
C5 C6 C8 85(2) 1_555 1_555 1_555 yes
C5 C6 C9 153(2) 1_555 1_555 1_555 yes
C6 C6 C8 58.4(6) 3_555 1_555 1_555 yes
C6 C6 C9 124.6(8) 3_555 1_555 1_555 yes
C8 C6 C9 67.2(9) 1_555 1_555 1_555 yes
C5 C8 C6 32.3(6) 1_555 1_555 1_555 yes
C5 C8 C6 32.3(6) 1_555 1_555 3_555 yes
C5 C8 C9 94.8(10) 1_555 1_555 1_555 yes
C5 C8 C9 94.8(10) 1_555 1_555 3_555 yes
C6 C8 C6 63(1) 1_555 1_555 3_555 yes
C6 C8 C9 62.5(8) 1_555 1_555 1_555 yes
C6 C8 C9 124(1) 1_555 1_555 3_555 yes
C6 C8 C9 124(1) 3_555 1_555 1_555 yes
C6 C8 C9 62.5(8) 3_555 1_555 3_555 yes
C9 C8 C9 159(2) 1_555 1_555 3_555 yes
C6 C9 C8 50.3(9) 1_555 1_555 1_555 yes
N2 C10 C11 107.4(9) 1_555 1_555 1_555 yes
N2 C10 C14 55.0(5) 1_555 1_555 1_555 yes
N2 C10 C14 55.0(5) 1_555 1_555 6_555 yes
C11 C10 C14 125.1(7) 1_555 1_555 1_555 yes
C11 C10 C14 125.1(7) 1_555 1_555 6_555 yes
C14 C10 C14 89.1(9) 1_555 1_555 6_555 yes
C10 C11 C10 69.3(9) 1_555 1_555 3_555 yes
N2 C12 C13 104.4(9) 1_555 1_555 1_555 yes
N2 C12 C14 57.3(5) 1_555 1_555 3_555 yes
N2 C12 C14 57.3(5) 1_555 1_555 8_555 yes
C13 C12 C14 122.1(7) 1_555 1_555 3_555 yes
C13 C12 C14 122.1(7) 1_555 1_555 8_555 yes
C14 C12 C14 94.6(8) 3_555 1_555 8_555 yes
C12 C13 C12 70.0(9) 1_555 1_555 3_555 yes
N2 C14 C10 56.0(5) 1_555 1_555 1_555 yes
N2 C14 C12 56.4(5) 1_555 1_555 3_555 yes
N2 C14 C14 53.1(4) 1_555 1_555 3_555 yes
N2 C14 C15 109.2(6) 1_555 1_555 1_555 yes
C10 C14 C12 88.0(7) 1_555 1_555 3_555 yes
C10 C14 C14 91.1(6) 1_555 1_555 3_555 yes
C10 C14 C15 127.9(8) 1_555 1_555 1_555 yes
C12 C14 C14 92.3(6) 3_555 1_555 3_555 yes
C12 C14 C15 127.7(8) 3_555 1_555 1_555 yes
C14 C14 C15 56.1(3) 3_555 1_555 1_555 yes
C14 C15 C14 67.8(7) 1_555 1_555 3_555 yes

loop_
_geom_bond_atom_site_label_1
_geom_bond_atom_site_label_2
_geom_bond_distance
_geom_bond_site_symmetry_1
_geom_bond_site_symmetry_2
_geom_bond_publ_flag
W1 S1 2.407(1) 1_555 1_555 yes
W1 S1 2.407(1) 1_555 3_555 yes
W1 S1 2.407(1) 1_555 6_655 yes
W1 S1 2.407(1) 1_555 8_655 yes
W1 C4 2.290(6) 1_555 1_555 yes
W1 C4 2.290(6) 1_555 3_555 yes
W1 C5 2.22(2) 1_555 1_555 yes
W1 C5 2.22(2) 1_555 6_655 yes
W1 C6 2.44(1) 1_555 1_555 yes
W1 C6 2.44(1) 1_555 3_555 yes
W1 C6 2.44(1) 1_555 6_655 yes
W1 C6 2.44(1) 1_555 8_655 yes
S1 C1 1.724(3) 1_555 1_555 yes
N1 C3 1.118(9) 1_555 1_555 yes
N2 C10 1.55(1) 1_555 1_555 yes
N2 C10 1.55(1) 1_555 3_555 yes
N2 C12 1.51(1) 1_555 1_555 yes
N2 C12 1.51(1) 1_555 3_555 yes
N2 C14 1.530(9) 1_555 1_555 yes
N2 C14 1.530(9) 1_555 3_555 yes
N2 C14 1.530(9) 1_555 6_555 yes
N2 C14 1.530(9) 1_555 8_555 yes
C1 C2 1.381(8) 1_555 1_555 yes
C2 C3 1.417(8) 1_555 1_555 yes
C2 C3 1.417(8) 1_555 6_655 yes
C4 C5 1.48(2) 1_555 1_555 yes
C4 C5 1.48(2) 1_555 6_655 yes
C4 C6 1.39(2) 1_555 3_555 yes
C4 C6 1.39(2) 1_555 8_655 yes
C4 C7 1.49(1) 1_555 1_555 yes
C5 C5 1.84(5) 1_555 6_655 yes
C5 C6 0.80(2) 1_555 1_555 yes
C5 C6 0.80(2) 1_555 3_555 yes
C5 C8 1.50(3) 1_555 1_555 yes
C6 C6 1.39(2) 1_555 3_555 yes
C6 C8 1.32(2) 1_555 1_555 yes
C6 C9 1.53(2) 1_555 1_555 yes
C8 C9 1.59(1) 1_555 1_555 yes
C8 C9 1.59(1) 1_555 3_555 yes
C10 C11 1.68(2) 1_555 1_555 yes
C10 C14 1.74(1) 1_555 1_555 yes
C10 C14 1.74(1) 1_555 6_555 yes
C12 C13 1.72(2) 1_555 1_555 yes
C12 C14 1.66(1) 1_555 3_555 yes
C12 C14 1.66(1) 1_555 8_555 yes
C14 C14 1.84(2) 1_555 3_555 yes
C14 C15 1.65(1) 1_555 1_555 yes

loop_
_geom_contact_atom_site_label_1
_geom_contact_atom_site_label_2
_geom_contact_distance
_geom_contact_site_symmetry_1
_geom_contact_site_symmetry_2
_geom_contact_publ_flag
N1 C12 3.33(1) 1_555 2_555 ?
N1 C14 3.38(1) 1_555 4_554 ?
N1 C14 3.55(1) 1_555 3_555 ?
C3 C9 3.50(1) 1_555 13_555 ?
